data_4518243
loop_
_publ_author_name
'Uno, Hiroto'
'Kawai, Koki'
'Shiro, Motoo'
'Shibata, Norio'

_publ_section_title
;
 Modular Synthesis of Medium-Sized Fluorinated and Nonfluorinated
 Heterocyclic Lactones by Sequential CN-Bond-Cleaving Ring Expansion under
 Pd Catalysis
;
_journal_name_full 'ACS Catalysis'
_journal_page_first 14117
_journal_page_last 14126
_journal_paper_doi 10.1021/acscatal.0c03927
_journal_year 2020
_chemical_formula_moiety 'C26 H22 F N O5 S'
_chemical_formula_sum 'C26 H22 F N O5 S'
_chemical_formula_weight 479.52
_space_group_IT_number 2
_space_group_name_Hall '-P 1'
_space_group_name_H-M_alt 'P -1'
_symmetry_cell_setting triclinic
_symmetry_Int_Tables_number 2
_symmetry_space_group_name_Hall '-P 1'
_symmetry_space_group_name_H-M 'P -1'
_atom_sites_solution_hydrogens geom
_atom_sites_solution_primary direct
_atom_sites_solution_secondary difmap
_cell_angle_alpha 105.882(7)
_cell_angle_beta 95.330(7)
_cell_angle_gamma 93.032(7)
_cell_formula_units_Z 2
_cell_length_a 8.0552(5)
_cell_length_b 11.7776(5)
_cell_length_c 12.3272(6)
_cell_measurement_reflns_used 7667
_cell_measurement_temperature 173
_cell_measurement_theta_max 27.47
_cell_measurement_theta_min 1.80
_cell_volume 1116.24(11)
_computing_cell_refinement 'RAPID AUTO'
_computing_data_collection 'RAPID AUTO (Rigaku, ????)'
_computing_data_reduction 'RAPID AUTO'
_computing_molecular_graphics 'CrystalStructure 4.0'
_computing_publication_material 'CrystalStructure 4.0 (Rigaku, 2010)'
_computing_structure_refinement 'SHELXL97 (Sheldrick, 2008)'
_computing_structure_solution 'SIR2004 (Burla, et al., 2005)'
_diffrn_ambient_temperature 173
_diffrn_detector_area_resol_mean 10.000
_diffrn_measured_fraction_theta_full 0.991
_diffrn_measured_fraction_theta_max 0.991
_diffrn_measurement_device_type 'Rigaku R-AXIS RAPID'
_diffrn_measurement_method \w
_diffrn_radiation_type 'Mo K\a'
_diffrn_radiation_wavelength 0.71075
_diffrn_reflns_av_R_equivalents 0.0501
_diffrn_reflns_limit_h_max 10
_diffrn_reflns_limit_h_min -10
_diffrn_reflns_limit_k_max 15
_diffrn_reflns_limit_k_min -14
_diffrn_reflns_limit_l_max 14
_diffrn_reflns_limit_l_min -15
_diffrn_reflns_number 10663
_diffrn_reflns_theta_full 27.46
_diffrn_reflns_theta_max 27.47
_diffrn_standards_number 0
_exptl_absorpt_coefficient_mu 0.193
_exptl_absorpt_correction_T_max 0.990
_exptl_absorpt_correction_T_min 0.638
_exptl_absorpt_correction_type multi-scan
_exptl_absorpt_process_details 'ABSCOR (Rigaku, 1995)'
_exptl_crystal_colour colorless
_exptl_crystal_density_diffrn 1.427
_exptl_crystal_density_method 'not measured'
_exptl_crystal_description block
_exptl_crystal_F_000 500.00
_exptl_crystal_size_max 0.100
_exptl_crystal_size_mid 0.100
_exptl_crystal_size_min 0.050
_refine_diff_density_max 0.490
_refine_diff_density_min -0.350
_refine_ls_extinction_method none
_refine_ls_goodness_of_fit_ref 1.020
_refine_ls_hydrogen_treatment constr
_refine_ls_number_parameters 307
_refine_ls_number_reflns 5071
_refine_ls_number_restraints 0
_refine_ls_R_factor_gt 0.0615
_refine_ls_shift/su_max 0.000
_refine_ls_structure_factor_coef Fsqd
_refine_ls_weighting_details 'w = 1/[\s^2^(Fo^2^)+(0.0536P)^2^+0.6289P] where P=(Fo^2^+2Fc^2^)/3'
_refine_ls_weighting_scheme calc
_refine_ls_wR_factor_ref 0.1388
_reflns_number_gt 3243
_reflns_number_total 5071
_reflns_threshold_expression F^2^>2.0\s(F^2^)
_cod_data_source_file cs0c03927_si_008.cif
_cod_data_source_block 181225isatin7
_cod_original_cell_volume 1116.23(11)
_cod_database_code 4518243

loop_
_symmetry_equiv_pos_site_id
_symmetry_equiv_pos_as_xyz
1 +X,+Y,+Z
2 -X,-Y,-Z

loop_
_atom_site_label
_atom_site_type_symbol
_atom_site_fract_x
_atom_site_fract_y
_atom_site_fract_z
_atom_site_U_iso_or_equiv
_atom_site_adp_type
_atom_site_occupancy
_atom_site_symmetry_multiplicity
_atom_site_calc_flag
_atom_site_refinement_flags
_atom_site_disorder_assembly
_atom_site_disorder_group
S1 S 0.76949(9) 0.24319(6) 0.94009(6) 0.02805(18) Uani 1.0 2 d . . .
F1 F 0.7598(4) -0.58480(19) 0.4199(2) 0.0831(9) Uani 1.0 2 d . . .
O1 O 0.3501(3) 0.18030(19) 0.67619(19) 0.0419(6) Uani 1.0 2 d . . .
O2 O 0.3377(3) 0.06204(19) 0.8528(2) 0.0472(6) Uani 1.0 2 d . . .
O3 O 0.4668(3) -0.06584(16) 0.72178(16) 0.0299(5) Uani 1.0 2 d . . .
O4 O 0.6239(3) 0.29402(17) 0.90550(18) 0.0360(5) Uani 1.0 2 d . . .
O5 O 0.7910(3) 0.22430(18) 1.04987(17) 0.0391(6) Uani 1.0 2 d . . .
N1 N 0.7682(3) 0.10918(18) 0.84623(19) 0.0266(5) Uani 1.0 2 d . . .
C1 C 0.6430(4) 0.1483(3) 0.5609(3) 0.0350(7) Uani 1.0 2 d . . .
C2 C 0.7959(5) 0.1492(3) 0.5186(3) 0.0407(8) Uani 1.0 2 d . . .
C3 C 0.9386(4) 0.1318(3) 0.5815(3) 0.0372(7) Uani 1.0 2 d . . .
C4 C 0.9292(4) 0.1166(3) 0.6881(3) 0.0301(7) Uani 1.0 2 d . . .
C5 C 0.7775(4) 0.1159(2) 0.7318(3) 0.0246(6) Uani 1.0 2 d . . .
C6 C 0.6309(4) 0.1305(3) 0.6673(3) 0.0265(6) Uani 1.0 2 d . . .
C7 C 0.4613(4) 0.1262(3) 0.7049(3) 0.0285(6) Uani 1.0 2 d . . .
C8 C 0.4159(4) 0.0397(3) 0.7731(3) 0.0291(7) Uani 1.0 2 d . . .
C9 C 0.4384(4) -0.1618(3) 0.7733(3) 0.0367(7) Uani 1.0 2 d . . .
C10 C 0.5965(5) -0.1679(3) 0.8485(3) 0.0387(8) Uani 1.0 2 d . . .
C11 C 0.7465(4) -0.1782(3) 0.7843(3) 0.0337(7) Uani 1.0 2 d . . .
C12 C 0.8700(4) -0.0919(3) 0.8013(3) 0.0345(7) Uani 1.0 2 d . . .
C13 C 0.8808(4) 0.0274(3) 0.8863(3) 0.0324(7) Uani 1.0 2 d . . .
C14 C 0.7497(4) -0.2864(3) 0.6892(3) 0.0354(7) Uani 1.0 2 d . . .
C15 C 0.7157(5) -0.3997(3) 0.7004(3) 0.0436(8) Uani 1.0 2 d . . .
C16 C 0.7197(5) -0.4998(3) 0.6108(4) 0.0536(10) Uani 1.0 2 d . . .
C17 C 0.7568(5) -0.4860(3) 0.5084(4) 0.0548(10) Uani 1.0 2 d . . .
C18 C 0.7869(6) -0.3772(4) 0.4926(4) 0.0638(12) Uani 1.0 2 d . . .
C19 C 0.7809(5) -0.2786(3) 0.5820(3) 0.0515(10) Uani 1.0 2 d . . .
C20 C 0.9458(4) 0.3253(2) 0.9196(3) 0.0249(6) Uani 1.0 2 d . . .
C21 C 1.1040(4) 0.3061(3) 0.9630(3) 0.0296(7) Uani 1.0 2 d . . .
C22 C 1.2419(4) 0.3590(3) 0.9333(3) 0.0317(7) Uani 1.0 2 d . . .
C23 C 1.2270(4) 0.4335(3) 0.8629(3) 0.0302(7) Uani 1.0 2 d . . .
C24 C 1.0675(4) 0.4539(3) 0.8234(3) 0.0334(7) Uani 1.0 2 d . . .
C25 C 0.9266(4) 0.3997(3) 0.8501(3) 0.0311(7) Uani 1.0 2 d . . .
C26 C 1.3790(4) 0.4885(3) 0.8291(3) 0.0421(8) Uani 1.0 2 d . . .
H1 H 0.5453 0.1599 0.5171 0.0420 Uiso 1.0 2 calc R . .
H2 H 0.8029 0.1617 0.4462 0.0488 Uiso 1.0 2 calc R . .
H3 H 1.0431 0.1303 0.5514 0.0447 Uiso 1.0 2 calc R . .
H4 H 1.0281 0.1066 0.7317 0.0361 Uiso 1.0 2 calc R . .
H9A H 0.4115 -0.2378 0.7136 0.0440 Uiso 1.0 2 calc R . .
H9B H 0.3431 -0.1469 0.8192 0.0440 Uiso 1.0 2 calc R . .
H10A H 0.6140 -0.0958 0.9136 0.0464 Uiso 1.0 2 calc R . .
H10B H 0.5829 -0.2372 0.8787 0.0464 Uiso 1.0 2 calc R . .
H12 H 0.9588 -0.1081 0.7551 0.0413 Uiso 1.0 2 calc R . .
H13A H 0.9978 0.0628 0.8996 0.0389 Uiso 1.0 2 calc R . .
H13B H 0.8487 0.0183 0.9593 0.0389 Uiso 1.0 2 calc R . .
H15 H 0.6892 -0.4082 0.7714 0.0524 Uiso 1.0 2 calc R . .
H16 H 0.6972 -0.5765 0.6198 0.0643 Uiso 1.0 2 calc R . .
H18 H 0.8115 -0.3697 0.4209 0.0766 Uiso 1.0 2 calc R . .
H19 H 0.7986 -0.2025 0.5705 0.0617 Uiso 1.0 2 calc R . .
H21 H 1.1165 0.2571 1.0125 0.0355 Uiso 1.0 2 calc R . .
H22 H 1.3502 0.3445 0.9613 0.0381 Uiso 1.0 2 calc R . .
H24 H 1.0549 0.5061 0.7770 0.0400 Uiso 1.0 2 calc R . .
H25 H 0.8181 0.4132 0.8213 0.0373 Uiso 1.0 2 calc R . .
H26A H 1.4799 0.4644 0.8649 0.0505 Uiso 1.0 2 calc R . .
H26B H 1.3777 0.4619 0.7464 0.0505 Uiso 1.0 2 calc R . .
H26C H 1.3789 0.5749 0.8540 0.0505 Uiso 1.0 2 calc R . .

loop_
_atom_site_aniso_label
_atom_site_aniso_U_11
_atom_site_aniso_U_22
_atom_site_aniso_U_33
_atom_site_aniso_U_12
_atom_site_aniso_U_13
_atom_site_aniso_U_23
S1 0.0219(4) 0.0324(4) 0.0279(4) 0.0000(3) 0.0047(3) 0.0050(3)
F1 0.123(3) 0.0509(13) 0.0586(16) 0.0094(13) 0.0022(15) -0.0100(11)
O1 0.0259(12) 0.0505(13) 0.0527(15) 0.0109(10) 0.0006(10) 0.0197(11)
O2 0.0457(15) 0.0478(13) 0.0527(15) 0.0089(11) 0.0266(12) 0.0143(11)
O3 0.0270(12) 0.0316(10) 0.0325(12) 0.0013(8) 0.0064(9) 0.0106(8)
O4 0.0207(11) 0.0367(11) 0.0473(13) 0.0054(8) 0.0053(10) 0.0051(9)
O5 0.0411(14) 0.0471(12) 0.0271(12) -0.0062(10) 0.0071(10) 0.0080(9)
N1 0.0234(13) 0.0289(12) 0.0274(13) 0.0023(9) 0.0010(10) 0.0083(9)
C1 0.0348(18) 0.0370(16) 0.0338(17) 0.0011(13) -0.0018(14) 0.0132(13)
C2 0.047(2) 0.0448(18) 0.0313(17) -0.0024(14) 0.0078(15) 0.0121(13)
C3 0.0332(18) 0.0373(16) 0.0382(18) -0.0036(13) 0.0120(14) 0.0043(13)
C4 0.0253(16) 0.0311(14) 0.0319(16) 0.0018(11) 0.0057(12) 0.0045(12)
C5 0.0243(15) 0.0202(12) 0.0281(15) 0.0015(10) 0.0026(12) 0.0046(10)
C6 0.0259(16) 0.0244(13) 0.0282(15) 0.0007(10) 0.0017(12) 0.0064(11)
C7 0.0251(16) 0.0313(14) 0.0263(15) 0.0013(11) -0.0009(12) 0.0047(11)
C8 0.0205(15) 0.0349(15) 0.0303(16) 0.0022(11) 0.0032(12) 0.0064(12)
C9 0.0377(19) 0.0328(16) 0.0413(19) -0.0024(13) 0.0101(14) 0.0126(13)
C10 0.051(2) 0.0334(16) 0.0345(17) 0.0024(13) 0.0069(15) 0.0138(13)
C11 0.0348(18) 0.0326(15) 0.0375(18) 0.0034(12) -0.0009(14) 0.0174(13)
C12 0.0283(17) 0.0367(16) 0.0413(18) 0.0063(12) 0.0026(14) 0.0155(13)
C13 0.0294(17) 0.0319(15) 0.0362(17) 0.0024(12) -0.0038(13) 0.0124(12)
C14 0.0334(18) 0.0353(16) 0.0400(18) 0.0034(12) 0.0019(14) 0.0156(13)
C15 0.056(3) 0.0360(17) 0.044(2) 0.0020(15) 0.0060(17) 0.0192(14)
C16 0.070(3) 0.0357(18) 0.053(3) 0.0038(16) -0.003(2) 0.0122(15)
C17 0.061(3) 0.0413(19) 0.053(3) 0.0044(16) -0.0033(19) 0.0014(16)
C18 0.091(4) 0.055(3) 0.042(3) -0.007(2) 0.020(3) 0.0070(17)
C19 0.066(3) 0.0395(18) 0.050(3) -0.0059(16) 0.0109(19) 0.0161(15)
C20 0.0208(14) 0.0254(13) 0.0246(14) 0.0002(10) 0.0028(11) 0.0008(10)
C21 0.0266(16) 0.0298(14) 0.0301(16) 0.0017(11) -0.0007(12) 0.0060(11)
C22 0.0209(15) 0.0309(15) 0.0400(18) 0.0021(11) 0.0003(13) 0.0055(12)
C23 0.0285(16) 0.0280(14) 0.0311(16) -0.0010(11) 0.0099(13) 0.0017(11)
C24 0.0350(18) 0.0298(14) 0.0356(17) 0.0017(12) 0.0040(14) 0.0100(12)
C25 0.0266(16) 0.0295(14) 0.0354(17) 0.0049(11) 0.0006(13) 0.0064(12)
C26 0.0365(19) 0.0414(17) 0.047(2) -0.0041(14) 0.0100(15) 0.0091(14)

loop_
_atom_type_symbol
_atom_type_description
_atom_type_scat_dispersion_real
_atom_type_scat_dispersion_imag
_atom_type_scat_source
C C 0.0033 0.0016
;
International Tables for Crystallography
(1992, Vol. C, Tables 4.2.6.8 and 6.1.1.4)
;
H H 0.0000 0.0000
;
International Tables for Crystallography
(1992, Vol. C, Table 6.1.1.4)
;
F F 0.0171 0.0103
;
International Tables for Crystallography
(1992, Vol. C, Tables 4.2.6.8 and 6.1.1.4)
;
N N 0.0061 0.0033
;
International Tables for Crystallography
(1992, Vol. C, Tables 4.2.6.8 and 6.1.1.4)
;
O O 0.0106 0.0060
;
International Tables for Crystallography
(1992, Vol. C, Tables 4.2.6.8 and 6.1.1.4)
;
S S 0.1246 0.1234
;
International Tables for Crystallography
(1992, Vol. C, Tables 4.2.6.8 and 6.1.1.4)
;

loop_
_geom_angle_atom_site_label_1
_geom_angle_atom_site_label_2
_geom_angle_atom_site_label_3
_geom_angle
_geom_angle_publ_flag
_geom_angle_site_symmetry_1
_geom_angle_site_symmetry_2
_geom_angle_site_symmetry_3
O4 S1 O5 120.26(14) yes . . .
O4 S1 N1 105.90(12) yes . . .
O4 S1 C20 108.18(14) yes . . .
O5 S1 N1 106.17(13) yes . . .
O5 S1 C20 109.90(13) yes . . .
N1 S1 C20 105.37(12) yes . . .
C8 O3 C9 117.5(3) yes . . .
S1 N1 C5 112.68(18) yes . . .
S1 N1 C13 113.77(17) yes . . .
C5 N1 C13 116.6(3) yes . . .
C2 C1 C6 120.5(3) yes . . .
C1 C2 C3 120.1(4) yes . . .
C2 C3 C4 120.0(3) yes . . .
C3 C4 C5 120.6(3) yes . . .
N1 C5 C4 121.0(3) yes . . .
N1 C5 C6 119.0(3) yes . . .
C4 C5 C6 119.8(3) yes . . .
C1 C6 C5 118.9(3) yes . . .
C1 C6 C7 117.3(3) yes . . .
C5 C6 C7 123.8(3) yes . . .
O1 C7 C6 123.0(3) yes . . .
O1 C7 C8 117.0(3) yes . . .
C6 C7 C8 119.6(3) yes . . .
O2 C8 O3 126.6(3) yes . . .
O2 C8 C7 125.1(3) yes . . .
O3 C8 C7 108.1(3) yes . . .
O3 C9 C10 108.3(3) yes . . .
C9 C10 C11 111.5(3) yes . . .
C10 C11 C12 124.3(3) yes . . .
C10 C11 C14 117.2(3) yes . . .
C12 C11 C14 118.3(3) yes . . .
C11 C12 C13 126.1(3) yes . . .
N1 C13 C12 111.5(3) yes . . .
C11 C14 C15 122.4(3) yes . . .
C11 C14 C19 120.7(3) yes . . .
C15 C14 C19 116.9(3) yes . . .
C14 C15 C16 121.6(4) yes . . .
C15 C16 C17 118.6(4) yes . . .
F1 C17 C16 118.6(4) yes . . .
F1 C17 C18 119.5(4) yes . . .
C16 C17 C18 122.0(4) yes . . .
C17 C18 C19 118.8(4) yes . . .
C14 C19 C18 122.1(4) yes . . .
S1 C20 C21 119.7(3) yes . . .
S1 C20 C25 119.1(2) yes . . .
C21 C20 C25 120.8(3) yes . . .
C20 C21 C22 118.9(3) yes . . .
C21 C22 C23 121.7(3) yes . . .
C22 C23 C24 118.2(3) yes . . .
C22 C23 C26 121.0(3) yes . . .
C24 C23 C26 120.8(3) yes . . .
C23 C24 C25 121.3(3) yes . . .
C20 C25 C24 119.1(3) yes . . .
C2 C1 H1 119.722 no . . .
C6 C1 H1 119.732 no . . .
C1 C2 H2 119.936 no . . .
C3 C2 H2 119.936 no . . .
C2 C3 H3 120.000 no . . .
C4 C3 H3 120.002 no . . .
C3 C4 H4 119.685 no . . .
C5 C4 H4 119.696 no . . .
O3 C9 H9A 110.032 no . . .
O3 C9 H9B 110.030 no . . .
C10 C9 H9A 110.024 no . . .
C10 C9 H9B 110.032 no . . .
H9A C9 H9B 108.382 no . . .
C9 C10 H10A 109.331 no . . .
C9 C10 H10B 109.333 no . . .
C11 C10 H10A 109.332 no . . .
C11 C10 H10B 109.338 no . . .
H10A C10 H10B 107.981 no . . .
C11 C12 H12 116.963 no . . .
C13 C12 H12 116.968 no . . .
N1 C13 H13A 109.324 no . . .
N1 C13 H13B 109.327 no . . .
C12 C13 H13A 109.329 no . . .
C12 C13 H13B 109.333 no . . .
H13A C13 H13B 107.977 no . . .
C14 C15 H15 119.217 no . . .
C16 C15 H15 119.213 no . . .
C15 C16 H16 120.692 no . . .
C17 C16 H16 120.696 no . . .
C17 C18 H18 120.590 no . . .
C19 C18 H18 120.600 no . . .
C14 C19 H19 118.964 no . . .
C18 C19 H19 118.957 no . . .
C20 C21 H21 120.536 no . . .
C22 C21 H21 120.524 no . . .
C21 C22 H22 119.172 no . . .
C23 C22 H22 119.157 no . . .
C23 C24 H24 119.363 no . . .
C25 C24 H24 119.364 no . . .
C20 C25 H25 120.458 no . . .
C24 C25 H25 120.460 no . . .
C23 C26 H26A 109.469 no . . .
C23 C26 H26B 109.472 no . . .
C23 C26 H26C 109.472 no . . .
H26A C26 H26B 109.472 no . . .
H26A C26 H26C 109.471 no . . .
H26B C26 H26C 109.472 no . . .

loop_
_geom_bond_atom_site_label_1
_geom_bond_atom_site_label_2
_geom_bond_distance
_geom_bond_publ_flag
_geom_bond_site_symmetry_1
_geom_bond_site_symmetry_2
S1 O4 1.427(3) yes . .
S1 O5 1.427(3) yes . .
S1 N1 1.681(2) yes . .
S1 C20 1.753(3) yes . .
F1 C17 1.363(4) yes . .
O1 C7 1.208(4) yes . .
O2 C8 1.192(4) yes . .
O3 C8 1.336(4) yes . .
O3 C9 1.458(4) yes . .
N1 C5 1.443(4) yes . .
N1 C13 1.505(4) yes . .
C1 C2 1.382(5) yes . .
C1 C6 1.395(5) yes . .
C2 C3 1.382(5) yes . .
C3 C4 1.382(5) yes . .
C4 C5 1.381(5) yes . .
C5 C6 1.406(4) yes . .
C6 C7 1.486(5) yes . .
C7 C8 1.538(5) yes . .
C9 C10 1.521(5) yes . .
C10 C11 1.497(5) yes . .
C11 C12 1.343(4) yes . .
C11 C14 1.480(4) yes . .
C12 C13 1.499(4) yes . .
C14 C15 1.393(5) yes . .
C14 C19 1.395(6) yes . .
C15 C16 1.382(5) yes . .
C16 C17 1.372(6) yes . .
C17 C18 1.361(6) yes . .
C18 C19 1.372(5) yes . .
C20 C21 1.391(4) yes . .
C20 C25 1.388(5) yes . .
C21 C22 1.372(5) yes . .
C22 C23 1.395(5) yes . .
C23 C24 1.387(5) yes . .
C23 C26 1.500(5) yes . .
C24 C25 1.383(5) yes . .
C1 H1 0.950 no . .
C2 H2 0.950 no . .
C3 H3 0.950 no . .
C4 H4 0.950 no . .
C9 H9A 0.990 no . .
C9 H9B 0.990 no . .
C10 H10A 0.990 no . .
C10 H10B 0.990 no . .
C12 H12 0.950 no . .
C13 H13A 0.990 no . .
C13 H13B 0.990 no . .
C15 H15 0.950 no . .
C16 H16 0.950 no . .
C18 H18 0.950 no . .
C19 H19 0.950 no . .
C21 H21 0.950 no . .
C22 H22 0.950 no . .
C24 H24 0.950 no . .
C25 H25 0.950 no . .
C26 H26A 0.980 no . .
C26 H26B 0.980 no . .
C26 H26C 0.980 no . .

loop_
_geom_contact_atom_site_label_1
_geom_contact_atom_site_label_2
_geom_contact_distance
_geom_contact_publ_flag
_geom_contact_site_symmetry_1
_geom_contact_site_symmetry_2
S1 C4 3.455(3) no . .
S1 C6 3.320(3) no . .
S1 C7 3.547(3) no . .
F1 C19 3.599(4) no . .
O1 O2 2.894(4) no . .
O1 O3 3.269(4) no . .
O1 O4 3.332(3) no . .
O1 C1 2.855(4) no . .
O2 O4 3.359(3) no . .
O2 N1 3.494(4) no . .
O2 C9 2.743(4) no . .
O2 C10 3.496(5) no . .
O3 N1 3.089(3) no . .
O3 C5 3.177(4) no . .
O3 C6 2.870(4) no . .
O3 C11 2.823(4) no . .
O3 C12 3.359(4) no . .
O3 C14 3.511(4) no . .
O4 C5 2.971(4) no . .
O4 C6 3.047(4) no . .
O4 C7 2.861(3) no . .
O4 C8 3.275(3) no . .
O4 C25 2.901(4) no . .
O5 C13 2.802(4) no . .
O5 C21 3.040(4) no . .
N1 C7 2.937(4) no . .
N1 C8 2.900(4) no . .
N1 C10 3.485(4) no . .
N1 C11 3.251(4) no . .
N1 C21 3.400(4) no . .
N1 C25 3.575(4) no . .
C1 C4 2.766(5) no . .
C2 C5 2.776(5) no . .
C3 C6 2.784(5) no . .
C4 C12 3.176(5) no . .
C4 C13 2.961(5) no . .
C4 C20 3.203(4) no . .
C4 C25 3.388(4) no . .
C5 C8 3.130(4) no . .
C5 C12 2.916(5) no . .
C5 C20 3.036(3) no . .
C5 C25 3.365(4) no . .
C8 C10 3.213(5) no . .
C9 C12 3.493(5) no . .
C9 C14 3.092(5) no . .
C10 C13 3.068(5) no . .
C10 C15 3.095(5) no . .
C12 C19 2.979(4) no . .
C13 C20 3.425(4) no . .
C13 C21 3.501(4) no . .
C14 C17 2.769(5) no . .
C15 C18 2.755(6) no . .
C16 C19 2.749(6) no . .
C20 C23 2.778(4) no . .
C21 C24 2.772(5) no . .
C22 C25 2.765(5) no . .
F1 C9 3.469(4) no . 2_646
O1 C3 3.376(4) no . 1_455
O1 C4 3.459(4) no . 1_455
O1 C22 3.506(4) no . 1_455
O1 C23 3.487(4) no . 1_455
O1 C26 3.587(4) no . 1_455
O2 C10 3.529(4) no . 2_657
O2 C21 3.544(4) no . 1_455
O2 C22 3.513(4) no . 1_455
O3 C1 3.369(4) no . 2_656
O3 C2 3.353(4) no . 2_656
O4 C22 3.236(4) no . 1_455
O4 C26 3.367(5) no . 1_455
O4 C26 3.564(4) no . 2_767
O5 C9 3.192(5) no . 2_657
O5 C10 3.566(5) no . 2_657
C1 O3 3.369(4) no . 2_656
C2 O3 3.353(4) no . 2_656
C3 O1 3.376(4) no . 1_655
C3 C3 3.454(4) no . 2_756
C4 O1 3.459(4) no . 1_655
C9 F1 3.469(4) no . 2_646
C9 O5 3.192(5) no . 2_657
C10 O2 3.529(4) no . 2_657
C10 O5 3.566(5) no . 2_657
C13 C13 3.476(5) no . 2_757
C20 C24 3.521(4) no . 2_767
C21 O2 3.544(4) no . 1_655
C22 O1 3.506(4) no . 1_655
C22 O2 3.513(4) no . 1_655
C22 O4 3.236(4) no . 1_655
C23 O1 3.487(4) no . 1_655
C24 C20 3.521(4) no . 2_767
C26 O1 3.587(4) no . 1_655
C26 O4 3.367(5) no . 1_655
C26 O4 3.564(4) no . 2_767
S1 H4 3.5513 no . .
S1 H13A 2.8545 no . .
S1 H13B 2.8233 no . .
S1 H21 2.8366 no . .
S1 H25 2.8175 no . .
F1 H16 2.5372 no . .
F1 H18 2.5419 no . .
O1 H1 2.5940 no . .
O2 H9A 3.5865 no . .
O2 H9B 2.3840 no . .
O2 H10A 3.1397 no . .
O3 H10A 2.6648 no . .
O3 H10B 3.2688 no . .
O3 H19 3.5991 no . .
O4 H25 2.5230 no . .
O5 H13A 2.9670 no . .
O5 H13B 2.4660 no . .
O5 H21 2.7297 no . .
N1 H4 2.6287 no . .
N1 H10A 3.0051 no . .
N1 H12 3.0550 no . .
N1 H21 3.4016 no . .
C1 H3 3.2517 no . .
C2 H4 3.2490 no . .
C3 H1 3.2502 no . .
C4 H2 3.2506 no . .
C4 H12 2.9958 no . .
C4 H13A 2.8601 no . .
C5 H1 3.2718 no . .
C5 H3 3.2555 no . .
C5 H12 3.1501 no . .
C5 H13A 2.8218 no . .
C5 H13B 3.3242 no . .
C5 H25 3.3592 no . .
C6 H2 3.2675 no . .
C6 H4 3.2695 no . .
C6 H25 3.5280 no . .
C7 H1 2.5967 no . .
C8 H9A 3.1449 no . .
C8 H9B 2.4703 no . .
C8 H10A 3.0589 no . .
C10 H12 3.3448 no . .
C10 H13B 2.8600 no . .
C10 H15 2.8906 no . .
C11 H9A 2.7498 no . .
C11 H9B 3.3434 no . .
C11 H13A 3.2896 no . .
C11 H13B 2.7246 no . .
C11 H15 2.6830 no . .
C11 H19 2.6476 no . .
C12 H4 2.9685 no . .
C12 H10A 2.5938 no . .
C12 H10B 3.1730 no . .
C12 H19 2.7768 no . .
C13 H4 2.6806 no . .
C13 H10A 2.6289 no . .
C13 H21 3.1536 no . .
C14 H9A 2.8394 no . .
C14 H10A 3.3634 no . .
C14 H10B 2.7421 no . .
C14 H12 2.5193 no . .
C14 H16 3.2799 no . .
C14 H18 3.2766 no . .
C15 H9A 3.1725 no . .
C15 H10B 2.8259 no . .
C15 H19 3.2360 no . .
C16 H18 3.2461 no . .
C17 H15 3.2248 no . .
C17 H19 3.2067 no . .
C18 H16 3.2452 no . .
C19 H9A 3.5126 no . .
C19 H12 2.7246 no . .
C19 H15 3.2379 no . .
C20 H4 3.1047 no . .
C20 H13A 3.0883 no . .
C20 H22 3.2369 no . .
C20 H24 3.2452 no . .
C21 H4 3.1435 no . .
C21 H13A 2.8188 no . .
C21 H25 3.2734 no . .
C22 H4 3.5492 no . .
C22 H24 3.2473 no . .
C22 H26A 2.5592 no . .
C22 H26B 3.1350 no . .
C22 H26C 3.1468 no . .
C23 H21 3.2736 no . .
C23 H25 3.2711 no . .
C24 H22 3.2449 no . .
C24 H26A 3.3038 no . .
C24 H26B 2.7592 no . .
C24 H26C 2.7592 no . .
C25 H4 3.5323 no . .
C25 H21 3.2732 no . .
C26 H22 2.6693 no . .
C26 H24 2.6626 no . .
H1 H2 2.3267 no . .
H2 H3 2.3310 no . .
H3 H4 2.3274 no . .
H4 H12 2.6593 no . .
H4 H13A 2.2966 no . .
H4 H21 3.4175 no . .
H9A H10A 2.8715 no . .
H9A H10B 2.3486 no . .
H9A H15 3.2413 no . .
H9B H10A 2.3417 no . .
H9B H10B 2.4043 no . .
H10A H12 3.5284 no . .
H10A H13A 3.5693 no . .
H10A H13B 2.1950 no . .
H10B H13B 3.4517 no . .
H10B H15 2.3400 no . .
H12 H13A 2.2777 no . .
H12 H13B 2.7999 no . .
H12 H19 2.4495 no . .
H13A H21 2.4223 no . .
H13B H21 3.3283 no . .
H15 H16 2.3307 no . .
H18 H19 2.3154 no . .
H21 H22 2.3179 no . .
H22 H26A 2.3436 no . .
H22 H26B 3.3258 no . .
H22 H26C 3.3350 no . .
H24 H25 2.3307 no . .
H24 H26A 3.5931 no . .
H24 H26B 2.7184 no . .
H24 H26C 2.6946 no . .
S1 H26C 3.2121 no . 2_767
F1 H2 3.1235 no . 1_545
F1 H9A 2.5237 no . 2_646
F1 H24 3.2770 no . 2_756
F1 H26B 2.9831 no . 2_756
F1 H26C 3.4921 no . 2_756
O1 H3 2.7339 no . 1_455
O1 H4 2.8927 no . 1_455
O1 H18 3.0958 no . 2_656
O1 H19 3.2471 no . 2_656
O1 H22 3.5178 no . 1_455
O1 H26A 3.5521 no . 1_455
O1 H26B 3.1804 no . 1_455
O2 H4 2.9325 no . 1_455
O2 H10A 2.7843 no . 2_657
O2 H10B 3.3697 no . 2_657
O2 H12 3.4829 no . 1_455
O2 H13A 2.8506 no . 1_455
O2 H13B 3.1962 no . 2_657
O2 H21 3.3071 no . 1_455
O2 H22 3.2206 no . 1_455
O3 H1 2.8389 no . 2_656
O3 H2 2.8120 no . 2_656
O4 H10B 3.4615 no . 2_657
O4 H22 2.4253 no . 1_455
O4 H26A 2.5124 no . 1_455
O4 H26C 2.9466 no . 2_767
O5 H9A 3.4420 no . 2_657
O5 H9B 2.3727 no . 2_657
O5 H10B 3.2155 no . 2_657
O5 H12 3.5919 no . 2_757
O5 H24 3.3994 no . 2_767
O5 H26C 2.8246 no . 2_767
C1 H16 3.1195 no . 1_565
C2 H3 3.5161 no . 2_756
C2 H16 3.2987 no . 1_565
C3 H3 3.0914 no . 2_756
C3 H18 3.3713 no . 2_756
C3 H19 3.1767 no . 2_756
C4 H3 3.5656 no . 2_756
C7 H4 3.5369 no . 1_455
C8 H2 3.3476 no . 2_656
C8 H4 3.2904 no . 1_455
C9 H2 3.1821 no . 2_656
C9 H26C 3.5293 no . 1_445
C10 H21 3.1451 no . 2_757
C10 H22 3.5475 no . 2_757
C10 H26C 3.4388 no . 1_445
C11 H21 3.0374 no . 2_757
C12 H13B 3.4271 no . 2_757
C12 H21 3.3888 no . 2_757
C13 H13A 3.1962 no . 2_757
C13 H13B 2.9282 no . 2_757
C15 H21 3.5759 no . 2_757
C15 H24 3.1629 no . 1_545
C15 H25 3.0850 no . 1_545
C15 H26A 3.5285 no . 1_445
C15 H26B 3.2737 no . 1_445
C15 H26C 3.4951 no . 1_445
C16 H24 3.2207 no . 1_545
C16 H25 3.0940 no . 1_545
C16 H26B 3.4245 no . 1_445
C17 H26B 3.3187 no . 2_756
C18 H3 3.3483 no . 2_756
C18 H26B 2.9929 no . 2_756
C19 H1 3.3278 no . 2_656
C19 H3 3.0838 no . 2_756
C21 H10B 3.3163 no . 2_757
C21 H15 3.3994 no . 2_757
C22 H10B 3.2943 no . 2_757
C22 H15 3.5113 no . 2_757
C22 H25 3.5427 no . 2_767
C22 H26A 3.3435 no . 2_867
C23 H18 3.3513 no . 2_756
C24 H18 3.1635 no . 2_756
C25 H15 3.3204 no . 1_565
C25 H16 3.3271 no . 1_565
C26 H10B 3.4182 no . 1_665
C26 H15 2.9516 no . 1_665
C26 H18 3.2160 no . 2_756
C26 H22 3.3191 no . 2_867
H1 O3 2.8389 no . 2_656
H1 C19 3.3278 no . 2_656
H1 H9A 3.2598 no . 2_656
H1 H16 3.1463 no . 1_565
H1 H19 2.9965 no . 2_656
H2 F1 3.1235 no . 1_565
H2 O3 2.8120 no . 2_656
H2 C8 3.3476 no . 2_656
H2 C9 3.1821 no . 2_656
H2 H9A 2.8571 no . 2_656
H2 H9B 3.3269 no . 2_656
H2 H12 3.2249 no . 2_756
H2 H16 3.4377 no . 1_565
H2 H19 3.2543 no . 2_756
H3 O1 2.7339 no . 1_655
H3 C2 3.5161 no . 2_756
H3 C3 3.0914 no . 2_756
H3 C4 3.5656 no . 2_756
H3 C18 3.3483 no . 2_756
H3 C19 3.0838 no . 2_756
H3 H3 2.9975 no . 2_756
H3 H18 2.9141 no . 2_756
H3 H19 2.3560 no . 2_756
H4 O1 2.8927 no . 1_655
H4 O2 2.9325 no . 1_655
H4 C7 3.5369 no . 1_655
H4 C8 3.2904 no . 1_655
H9A F1 2.5237 no . 2_646
H9A O5 3.4420 no . 2_657
H9A H1 3.2598 no . 2_656
H9A H2 2.8571 no . 2_656
H9A H26C 3.1694 no . 1_445
H9B O5 2.3727 no . 2_657
H9B H2 3.3269 no . 2_656
H9B H12 3.2101 no . 1_455
H9B H13B 3.3023 no . 2_657
H9B H26C 3.4426 no . 1_445
H10A O2 2.7843 no . 2_657
H10A H10A 3.3955 no . 2_657
H10A H21 3.1890 no . 2_757
H10B O2 3.3697 no . 2_657
H10B O4 3.4615 no . 2_657
H10B O5 3.2155 no . 2_657
H10B C21 3.3163 no . 2_757
H10B C22 3.2943 no . 2_757
H10B C26 3.4182 no . 1_445
H10B H21 2.7105 no . 2_757
H10B H22 2.6493 no . 2_757
H10B H26A 3.5226 no . 1_445
H10B H26C 2.6164 no . 1_445
H12 O2 3.4829 no . 1_655
H12 O5 3.5919 no . 2_757
H12 H2 3.2249 no . 2_756
H12 H9B 3.2101 no . 1_655
H12 H13B 3.5622 no . 2_757
H13A O2 2.8506 no . 1_655
H13A C13 3.1962 no . 2_757
H13A H13A 3.2108 no . 2_757
H13A H13B 2.4704 no . 2_757
H13B O2 3.1962 no . 2_657
H13B C12 3.4271 no . 2_757
H13B C13 2.9282 no . 2_757
H13B H9B 3.3023 no . 2_657
H13B H12 3.5622 no . 2_757
H13B H13A 2.4704 no . 2_757
H13B H13B 2.6508 no . 2_757
H13B H21 3.3788 no . 2_757
H15 C21 3.3994 no . 2_757
H15 C22 3.5113 no . 2_757
H15 C25 3.3204 no . 1_545
H15 C26 2.9516 no . 1_445
H15 H21 3.0080 no . 2_757
H15 H22 3.2222 no . 2_757
H15 H24 3.1646 no . 1_545
H15 H25 2.5878 no . 1_545
H15 H26A 2.7311 no . 1_445
H15 H26B 2.8150 no . 1_445
H15 H26C 2.8031 no . 1_445
H16 C1 3.1195 no . 1_545
H16 C2 3.2987 no . 1_545
H16 C25 3.3271 no . 1_545
H16 H1 3.1463 no . 1_545
H16 H2 3.4377 no . 1_545
H16 H24 3.2621 no . 1_545
H16 H25 2.6194 no . 1_545
H16 H26A 3.5635 no . 1_445
H16 H26B 3.1223 no . 1_445
H18 O1 3.0958 no . 2_656
H18 C3 3.3713 no . 2_756
H18 C23 3.3513 no . 2_756
H18 C24 3.1635 no . 2_756
H18 C26 3.2160 no . 2_756
H18 H3 2.9141 no . 2_756
H18 H24 2.8658 no . 2_756
H18 H26B 2.4020 no . 2_756
H19 O1 3.2471 no . 2_656
H19 C3 3.1767 no . 2_756
H19 H1 2.9965 no . 2_656
H19 H2 3.2543 no . 2_756
H19 H3 2.3560 no . 2_756
H21 O2 3.3071 no . 1_655
H21 C10 3.1451 no . 2_757
H21 C11 3.0374 no . 2_757
H21 C12 3.3888 no . 2_757
H21 C15 3.5759 no . 2_757
H21 H10A 3.1890 no . 2_757
H21 H10B 2.7105 no . 2_757
H21 H13B 3.3788 no . 2_757
H21 H15 3.0080 no . 2_757
H22 O1 3.5178 no . 1_655
H22 O2 3.2206 no . 1_655
H22 O4 2.4253 no . 1_655
H22 C10 3.5475 no . 2_757
H22 C26 3.3191 no . 2_867
H22 H10B 2.6493 no . 2_757
H22 H15 3.2222 no . 2_757
H22 H26A 2.8316 no . 2_867
H22 H26C 2.9187 no . 2_867
H24 F1 3.2770 no . 2_756
H24 O5 3.3994 no . 2_767
H24 C15 3.1629 no . 1_565
H24 C16 3.2207 no . 1_565
H24 H15 3.1646 no . 1_565
H24 H16 3.2621 no . 1_565
H24 H18 2.8658 no . 2_756
H25 C15 3.0850 no . 1_565
H25 C16 3.0940 no . 1_565
H25 C22 3.5427 no . 2_767
H25 H15 2.5878 no . 1_565
H25 H16 2.6194 no . 1_565
H25 H26A 2.8888 no . 1_455
H26A O1 3.5521 no . 1_655
H26A O4 2.5124 no . 1_655
H26A C15 3.5285 no . 1_665
H26A C22 3.3435 no . 2_867
H26A H10B 3.5226 no . 1_665
H26A H15 2.7311 no . 1_665
H26A H16 3.5635 no . 1_665
H26A H22 2.8316 no . 2_867
H26A H25 2.8888 no . 1_655
H26A H26A 3.1860 no . 2_867
H26B F1 2.9831 no . 2_756
H26B O1 3.1804 no . 1_655
H26B C15 3.2737 no . 1_665
H26B C16 3.4245 no . 1_665
H26B C17 3.3187 no . 2_756
H26B C18 2.9929 no . 2_756
H26B H15 2.8150 no . 1_665
H26B H16 3.1223 no . 1_665
H26B H18 2.4020 no . 2_756
H26C S1 3.2121 no . 2_767
H26C F1 3.4921 no . 2_756
H26C O4 2.9466 no . 2_767
H26C O5 2.8246 no . 2_767
H26C C9 3.5293 no . 1_665
H26C C10 3.4388 no . 1_665
H26C C15 3.4951 no . 1_665
H26C H9A 3.1694 no . 1_665
H26C H9B 3.4426 no . 1_665
H26C H10B 2.6164 no . 1_665
H26C H15 2.8031 no . 1_665
H26C H22 2.9187 no . 2_867

loop_
_geom_torsion_atom_site_label_1
_geom_torsion_atom_site_label_2
_geom_torsion_atom_site_label_3
_geom_torsion_atom_site_label_4
_geom_torsion
_geom_torsion_publ_flag
_geom_torsion_site_symmetry_1
_geom_torsion_site_symmetry_2
_geom_torsion_site_symmetry_3
_geom_torsion_site_symmetry_4
O4 S1 N1 C5 61.57(18) no . . . .
O4 S1 N1 C13 -162.86(16) no . . . .
O4 S1 C20 C21 169.93(16) no . . . .
O4 S1 C20 C25 -16.7(2) no . . . .
O5 S1 N1 C5 -169.52(15) no . . . .
O5 S1 N1 C13 -33.95(19) no . . . .
O5 S1 C20 C21 36.8(2) no . . . .
O5 S1 C20 C25 -149.82(16) no . . . .
N1 S1 C20 C21 -77.15(19) no . . . .
N1 S1 C20 C25 96.18(18) no . . . .
C20 S1 N1 C5 -52.94(18) no . . . .
C20 S1 N1 C13 82.63(18) no . . . .
C8 O3 C9 C10 -95.3(3) no . . . .
C9 O3 C8 O2 -6.1(4) no . . . .
C9 O3 C8 C7 179.14(19) no . . . .
S1 N1 C5 C4 94.3(3) no . . . .
S1 N1 C5 C6 -81.1(2) no . . . .
S1 N1 C13 C12 177.94(16) no . . . .
C5 N1 C13 C12 -48.3(3) no . . . .
C13 N1 C5 C4 -39.9(3) no . . . .
C13 N1 C5 C6 144.67(19) no . . . .
C2 C1 C6 C5 1.3(4) no . . . .
C2 C1 C6 C7 -177.8(3) no . . . .
C6 C1 C2 C3 0.3(4) no . . . .
C1 C2 C3 C4 -1.7(4) no . . . .
C2 C3 C4 C5 1.5(4) no . . . .
C3 C4 C5 N1 -175.2(2) no . . . .
C3 C4 C5 C6 0.1(4) no . . . .
N1 C5 C6 C1 173.93(18) no . . . .
N1 C5 C6 C7 -7.0(4) no . . . .
C4 C5 C6 C1 -1.5(4) no . . . .
C4 C5 C6 C7 177.5(2) no . . . .
C1 C6 C7 O1 -30.3(4) no . . . .
C1 C6 C7 C8 142.9(3) no . . . .
C5 C6 C7 O1 150.7(3) no . . . .
C5 C6 C7 C8 -36.1(4) no . . . .
O1 C7 C8 O2 -47.5(4) no . . . .
O1 C7 C8 O3 127.3(3) no . . . .
C6 C7 C8 O2 138.9(3) no . . . .
C6 C7 C8 O3 -46.3(3) no . . . .
O3 C9 C10 C11 -53.9(3) no . . . .
C9 C10 C11 C12 110.1(3) no . . . .
C9 C10 C11 C14 -64.1(4) no . . . .
C10 C11 C12 C13 0.5(6) no . . . .
C10 C11 C14 C15 -49.1(4) no . . . .
C10 C11 C14 C19 128.3(3) no . . . .
C12 C11 C14 C15 136.4(3) no . . . .
C12 C11 C14 C19 -46.2(5) no . . . .
C14 C11 C12 C13 174.6(3) no . . . .
C11 C12 C13 N1 -77.8(4) no . . . .
C11 C14 C15 C16 -179.8(3) no . . . .
C11 C14 C19 C18 179.1(3) no . . . .
C15 C14 C19 C18 -3.3(5) no . . . .
C19 C14 C15 C16 2.6(5) no . . . .
C14 C15 C16 C17 -0.5(6) no . . . .
C15 C16 C17 F1 -179.7(4) no . . . .
C15 C16 C17 C18 -1.1(6) no . . . .
F1 C17 C18 C19 179.0(4) no . . . .
C16 C17 C18 C19 0.4(7) no . . . .
C17 C18 C19 C14 1.8(7) no . . . .
S1 C20 C21 C22 171.21(15) no . . . .
S1 C20 C25 C24 -172.59(15) no . . . .
C21 C20 C25 C24 0.7(4) no . . . .
C25 C20 C21 C22 -2.0(4) no . . . .
C20 C21 C22 C23 1.5(4) no . . . .
C21 C22 C23 C24 0.3(4) no . . . .
C21 C22 C23 C26 -178.6(2) no . . . .
C22 C23 C24 C25 -1.7(4) no . . . .
C26 C23 C24 C25 177.2(3) no . . . .
C23 C24 C25 C20 1.2(4) no . . . .
